data_1572074
loop_
_publ_author_name
'Wieprecht, Nele'
'Krummenacher, Ivo'
'W&#xfc;st, Leonie'
'Michel, Maximilian'
'Fuchs, Sonja'
'Nees, Samuel'
'H&#xe4;rterich, Marcel'
'Braunschweig, Holger'

_publ_section_title
;
 The forgotten borole: synthesis, properties and reactivity of a
 1-boraindene.
;
_journal_issue 31
_journal_name_full 'Chemical science'
_journal_page_first 12496
_journal_page_last 12501
_journal_paper_doi 10.1039/d4sc03817g
_journal_volume 15
_journal_year 2024
_chemical_formula_moiety 'C55 H47 B2 N3 Si, C7 H8'
_chemical_formula_sum 'C62 H55 B2 N3 Si'
_chemical_formula_weight 891.80
_space_group_crystal_system triclinic
_space_group_IT_number 2
_space_group_name_Hall '-P 1'
_space_group_name_H-M_alt 'P -1'
_atom_sites_solution_hydrogens geom
_atom_sites_solution_primary dual
_atom_sites_solution_secondary difmap
_audit_creation_date 2023-02-28
_audit_creation_method 'CIF-fill 1.3q (K.Radacki, 2005-22)'
_audit_update_record
;
2024-06-05 deposited with the CCDC.	2024-07-02 downloaded from the CCDC.
;
_cell_angle_alpha 85.6500(10)
_cell_angle_beta 86.819(2)
_cell_angle_gamma 89.3620(10)
_cell_formula_units_Z 2
_cell_length_a 9.9393(2)
_cell_length_b 15.2431(2)
_cell_length_c 16.3736(3)
_cell_measurement_reflns_used 22431
_cell_measurement_temperature 100(2)
_cell_measurement_theta_max 74.5800
_cell_measurement_theta_min 5.2910
_cell_volume 2469.68(7)
_computing_cell_refinement 'CrysAlisPro 1.171.41.112a (Rigaku OD, 2021)'
_computing_data_collection 'CrysAlisPro 1.171.41.112a (Rigaku OD, 2021)'
_computing_data_reduction 'CrysAlisPro 1.171.41.112a (Rigaku OD, 2021)'
_computing_molecular_graphics 'ShelXLe (Huebschle et all, 2011)'
_computing_publication_material 'SHELXL-2018/3 (Sheldrick, 2018)'
_computing_structure_refinement 'SHELXL-2018/3 (Sheldrick, 2018)'
_computing_structure_solution 'SHELXT 2014/5 (Sheldrick, 2014)'
_diffrn_ambient_environment N~2~
_diffrn_ambient_temperature 100(2)
_diffrn_detector HPA
_diffrn_detector_area_resol_mean 10.0
_diffrn_detector_type 'HyPix Arc150'
_diffrn_measured_fraction_theta_full 0.993
_diffrn_measured_fraction_theta_max 0.972
_diffrn_measurement_details
;
 List of Runs (angles in degrees, time in seconds):
 --------------------------------------------------------------------------
  1  \w     17.00  43.00   0.50    0.60    --   59.14-115.00 -81.00   52
  2  \w    -60.00 -15.00   0.50    0.60    --  -60.12 115.00   6.00   90
  3  \w    -57.00 -32.00   0.50    0.60    --  -69.79 115.00   6.00   50
  4  \w    -94.00 -62.00   0.50    0.60    --  -76.38 115.00   6.00   64
  5  \w     72.00  97.00   0.50    0.60    --   82.25-115.00 -81.00   50
  6  \w     44.00  69.00   0.50    0.60    --   82.25-115.00 -81.00   50
  7  \w    -43.00 -18.00   0.50    0.60    --   -6.00 -62.00 154.46   50
  8  \w    -47.00 -22.00   0.50    0.60    --  -10.00 -61.00  69.73   50
  9  \w    -98.00 -66.00   0.50    0.60    --  -50.00 -49.00 -21.02   64
 10  \w    -89.00 -63.00   0.50    0.60    --  -50.00 -51.00 175.31   52
 11  \w   -102.00 -68.00   0.50    0.60    --  -54.00 -51.00  88.04   68
 12  \w   -115.00 -80.00   0.50    0.60    --  -66.00 -49.00 -42.60   70
 13  \w     35.00  60.00   0.50    0.60    --   71.77-115.00 -81.00   50
 14  \w   -118.00 -85.00   0.50    0.60    --  -74.00 -37.00-110.07   66
 15  \w    -97.00 -65.00   0.50    0.60    --  -78.00 114.00 -19.92   64
 16  \w    -97.00 -67.00   0.50    0.60    --  -78.00 114.00  63.41   60
 17  \w    -97.00 -70.00   0.50    0.60    --  -78.00 114.00 -83.92   54
 18  \w    -97.00 -56.00   0.50    0.60    --  -78.00 114.00-157.39   82
 19  \w    -97.00 -70.00   0.50    0.60    --  -78.00 114.00-118.96   54
 20  \w    -97.00 -59.00   0.50    0.60    --  -78.00 114.00  74.49   76
 21  \w   -124.00 -94.00   0.50    0.60    --  -79.50 -60.00-105.69   60
 22  \w   -126.00 -96.00   0.50    0.60    --  -79.50-120.00  44.33   60
 23  \w   -121.00 -95.00   0.50    0.60    --  -79.50 -56.00  84.09   52
 24  \w   -126.00 -92.00   0.50    0.60    --  -79.50 -54.00-152.03   68
 25  \w    -95.00 -48.00   0.50    0.60    --  -79.50 116.00 -81.06   94
 26  \w   -122.00 -92.00   0.50    0.60    --  -79.50 -60.00 143.98   60
 27  \w    -89.00 -34.00   0.50    0.60    --  -79.50 114.00 119.52  110
 28  \w   -122.00 -92.00   0.50    0.60    --  -79.50 -63.00 -55.03   60
 29  \w     97.00 130.00   0.50    0.60    --   82.25  15.00 120.00   66
 30  \w     40.00  65.00   0.50    0.60    --   82.25 -95.00  90.00   50
 31  \w     37.00  62.00   0.50    0.60    --   82.25-112.00 120.00   50
 32  \w     37.00  62.00   0.50    0.60    --   82.25-112.00-180.00   50
 33  \w     37.00  62.00   0.50    0.60    --   82.25-112.00-120.00   50
 34  \w     63.00  90.00   0.50    0.60    --   82.25 -95.00 -30.00   54
 35  \w     42.00  71.00   0.50    0.60    --   82.25 -95.00-120.00   58
 36  \w     41.00  66.00   0.50    0.60    --   82.25-112.00  90.00   50
 37  \w     37.00  62.00   0.50    0.60    --   82.25-112.00 -90.00   50
 38  \w     68.00 126.00   0.50    0.60    --   82.25  15.00 -90.00  116
 39  \w     71.00  97.00   0.50    0.60    --   82.25  15.00 -30.00   52
 40  \w     84.00 110.00   0.50    0.60    --   82.25  15.00 -60.00   52
 41  \w     47.00  75.00   0.50    0.60    --   82.25  15.00  90.00   56
 42  \w     91.00 127.00   0.50    0.60    --   82.25  15.00-120.00   72
 43  \w     59.00  98.00   0.50    0.60    --   82.25  15.00-180.00   78
 44  \w     42.00  78.00   0.50    0.60    --   82.25 -95.00 -90.00   72
 45  \w    104.00 130.00   0.50    0.60    --   82.25  15.00  90.00   52
 46  \w     40.00  92.00   0.50    0.60    --   85.25-128.00-130.39  104
 47  \w    107.00 133.00   0.50    0.60    --   85.25  49.00  43.99   52
 48  \w     70.00  96.00   0.50    0.60    --   85.25-119.00  44.69   52
 49  \w     39.00  65.00   0.50    0.60    --   85.25-119.00  44.69   52
 50  \w     97.00 132.00   0.50    0.60    --   85.25 125.00-120.42   70
 51  \w     97.00 135.00   0.50    0.60    --   85.25  40.00 -22.45   76
 52  \w     72.00  97.00   0.50    0.60    --   85.25-114.00-170.44   50
 53  \w     95.00 130.00   0.50    0.60    --   85.25 128.00  79.29   70
 54  \w     40.00  65.00   0.50    0.60    --   85.25-107.00  43.03   50
 55  \w     41.00  67.00   0.50    0.60    --   85.25-114.00-170.44   52
 56  \w     44.00  69.00   0.50    0.60    --   85.25 -73.00-156.18   50
 57  \w     63.00  89.00   0.50    0.60    --   85.25 -91.00  75.05   52
 58  \w     40.00  69.00   0.50    0.60    --   85.25-109.00  97.60   58
 59  \w     54.00  80.00   0.50    0.60    --   85.25-126.00  42.43   52
 60  \w     54.00  92.00   0.50    0.60    --   85.25 -94.00  63.77   76
 61  \w     47.00  89.00   0.50    0.60    --   85.25-107.00   1.70   84
 62  \w     39.00  79.00   0.50    0.60    --   85.25-139.00  99.12   80
 63  \w     41.00  93.00   0.50    0.60    --   85.25-113.00 -44.30  104
 64  \w     51.00  92.00   0.50    0.60    --   85.25-100.00 131.70   82
 65  \w    107.00 132.00   0.50    0.60    --   85.25  47.00 176.91   50
 66  \w     39.00 102.00   0.50    0.60    --   85.25-133.00  77.84  126
 67  \w     74.00  99.00   0.50    0.60    --   85.25-122.00 147.54   50
 68  \w    104.00 131.00   0.50    0.60    --   85.25 113.00 113.20   54
 69  \w     38.00  64.00   0.50    0.60    --   85.25-122.00 147.54   52
 70  \w    106.00 131.00   0.50    0.60    --   85.25 116.00 -58.82   50
 71  \w     48.00  80.00   0.50    0.60    --   85.25 -78.00  -6.79   64
 72  \w     38.00  84.00   0.50    0.60    --   85.25-128.00 178.10   92
 73  \w     54.00  80.00   0.50    0.60    --   85.25-133.00-136.31   52
 74  \w     67.00 103.00   0.50    0.60    --   85.25-131.00-150.78   72
 75  \w     42.00  96.00   0.50    0.60    --   85.25-119.00 -24.70  108
 76  \w     45.00  91.00   0.50    0.60    --   85.25 -92.00-156.58   92
;
_diffrn_measurement_device 'four-circle diffractometer'
_diffrn_measurement_device_type 'Rigaku XtaLAB Synergy-R'
_diffrn_measurement_method '\w scans'
_diffrn_orient_matrix_type
;
 CrysAlisPro convention (1999,Acta A55,543-557)
;
_diffrn_orient_matrix_UB_11 0.0895592000
_diffrn_orient_matrix_UB_12 -0.0007579000
_diffrn_orient_matrix_UB_13 0.0738882000
_diffrn_orient_matrix_UB_21 0.1254388000
_diffrn_orient_matrix_UB_22 -0.0151443000
_diffrn_orient_matrix_UB_23 -0.0569103000
_diffrn_orient_matrix_UB_31 0.0185403000
_diffrn_orient_matrix_UB_32 0.1002203000
_diffrn_orient_matrix_UB_33 -0.0152435000
_diffrn_radiation_monochromator 'multi-layer mirror'
_diffrn_radiation_probe x-ray
_diffrn_radiation_type CuK\a
_diffrn_radiation_wavelength 1.54184
_diffrn_radiation_xray_symbol K-L~2,3~
_diffrn_reflns_av_R_equivalents 0.1547
_diffrn_reflns_av_unetI/netI 0.0189
_diffrn_reflns_Laue_measured_fraction_full 0.993
_diffrn_reflns_Laue_measured_fraction_max 0.972
_diffrn_reflns_limit_h_max 12
_diffrn_reflns_limit_h_min -12
_diffrn_reflns_limit_k_max 18
_diffrn_reflns_limit_k_min -15
_diffrn_reflns_limit_l_max 20
_diffrn_reflns_limit_l_min -20
_diffrn_reflns_number 20203
_diffrn_reflns_point_group_measured_fraction_full 0.993
_diffrn_reflns_point_group_measured_fraction_max 0.972
_diffrn_reflns_theta_full 67.684
_diffrn_reflns_theta_max 75.527
_diffrn_reflns_theta_min 2.711
_diffrn_source 'rotating-anode X-ray tube'
_diffrn_source_type 'PhotonJet-R X-ray Source'
_exptl_absorpt_coefficient_mu 0.744
_exptl_absorpt_correction_T_max 1.00000
_exptl_absorpt_correction_T_min 0.76348
_exptl_absorpt_correction_type multi-scan
_exptl_absorpt_process_details
;
 CrysAlisPro 1.171.41.112a (Rigaku Oxford Diffraction, 2021) Empirical 
 absorption correction using spherical harmonics, implemented in SCALE3 
 ABSPACK scaling algorithm.
;
_exptl_crystal_colour red
_exptl_crystal_density_diffrn 1.199
_exptl_crystal_description block
_exptl_crystal_F_000 944
_exptl_crystal_preparation
;
 Crystals were grown from saturated solution. For data collection the crystal 
 was immersed in a film of perfluoropolyether oil, mounted on a polyimide 
 loop and transferred to stream of cold nitrogen (Oxford Cryostream 800).
;
_exptl_crystal_size_max 0.321
_exptl_crystal_size_mid 0.132
_exptl_crystal_size_min 0.090
_refine_diff_density_max 0.703
_refine_diff_density_min -0.580
_refine_diff_density_rms 0.064
_refine_ls_extinction_method none
_refine_ls_goodness_of_fit_ref 1.041
_refine_ls_hydrogen_treatment constr
_refine_ls_matrix_type full
_refine_ls_number_parameters 659
_refine_ls_number_reflns 20203
_refine_ls_number_restraints 414
_refine_ls_restrained_S_all 1.045
_refine_ls_R_factor_all 0.0927
_refine_ls_R_factor_gt 0.0833
_refine_ls_shift/su_max 0.001
_refine_ls_shift/su_mean 0.000
_refine_ls_structure_factor_coef Fsqd
_refine_ls_weighting_details
;
 w=1/[\s^2^(Fo^2^)+(0.1719P)^2^+0.4664P] where P=(Fo^2^+2Fc^2^)/3
;
_refine_ls_weighting_scheme calc
_refine_ls_wR_factor_gt 0.2269
_refine_ls_wR_factor_ref 0.2381
_reflns_Friedel_coverage 0.000
_reflns_number_gt 16905
_reflns_number_total 20203
_reflns_threshold_expression 'I > 2\s(I)'
_twin_dimensionality triperiodic
_twin_formation_mechanism gt
_twin_morphology polysynthetic
_twin_special_details
;
 Component 2 rotated by 6.0699\% 
 around [0.90 -0.24 -0.37] (reciprocal) or [0.98 -0.10 -0.17] (direct)
;
_cod_data_source_file d4sc03817g2.cif
_cod_data_source_block 5
_cod_depositor_comments 'Adding full bibliography for 1572071--1572079.cif.'
_cod_database_code 1572074
_shelx_shelxl_version_number 2018/3
_shelx_space_group_comment
;
 The symmetry employed for this shelxl refinement is uniquely defined by the 
 following loop, which should always be used as a source of symmetry 
 information in preference to the above space-group names. They are only 
 intended as comments.
;

loop_
_space_group_symop_operation_xyz
'x, y, z'
'-x, -y, -z'

loop_
_atom_site_label
_atom_site_type_symbol
_atom_site_fract_x
_atom_site_fract_y
_atom_site_fract_z
_atom_site_U_iso_or_equiv
_atom_site_adp_type
_atom_site_occupancy
_atom_site_site_symmetry_order
_atom_site_calc_flag
_atom_site_refinement_flags_posn
_atom_site_refinement_flags_adp
_atom_site_refinement_flags_occupancy
_atom_site_disorder_assembly
_atom_site_disorder_group
Si01 Si 0.87420(6) 0.14674(4) 0.88533(4) 0.03136(19) Uani 1 1 d . . . . .
N002 N 0.55214(19) 0.22922(12) 0.79051(12) 0.0283(4) Uani 1 1 d . . . . .
N003 N 0.73549(19) 0.14520(13) 0.81611(12) 0.0299(4) Uani 1 1 d . . . . .
N004 N 0.63461(19) 0.19974(12) 0.84236(12) 0.0293(4) Uani 1 1 d . . . . .
C005 C 0.5636(2) 0.21704(15) 0.70176(14) 0.0302(5) Uani 1 1 d . . . . .
C006 C 0.5079(2) 0.14719(15) 0.67183(14) 0.0310(5) Uani 1 1 d . . . . .
C007 C 0.4968(2) 0.13813(15) 0.58213(15) 0.0325(5) Uani 1 1 d . . . . .
C008 C 0.3378(2) 0.32843(16) 0.75240(14) 0.0309(5) Uani 1 1 d . . . . .
C009 C 0.3603(2) 0.25993(15) 0.90580(14) 0.0305(5) Uani 1 1 d . . . . .
C00A C 0.4637(2) 0.06996(15) 0.72670(14) 0.0308(5) Uani 1 1 d . . . . .
C00B C 0.4922(2) 0.55101(16) 0.76794(16) 0.0344(5) Uani 1 1 d . . . . .
C00C C 0.5178(2) 0.39336(15) 0.82799(14) 0.0305(5) Uani 1 1 d . . . . .
C00D C 0.3497(2) 0.41965(16) 0.73301(14) 0.0319(5) Uani 1 1 d . . . . .
C00E C 0.6221(2) 0.29616(15) 0.65437(14) 0.0313(5) Uani 1 1 d . . . . .
C00F C 0.2404(2) 0.28291(16) 0.71623(15) 0.0340(5) Uani 1 1 d . . . . .
H00F H 0.230544 0.221461 0.729379 0.041 Uiso 1 1 calc R U . . .
C00G C 0.5627(2) 0.03130(15) 0.77569(14) 0.0313(5) Uani 1 1 d . . . . .
C00H C 0.3359(2) 0.03224(16) 0.72751(15) 0.0340(5) Uani 1 1 d . . . . .
H00H H 0.269576 0.057956 0.693342 0.041 Uiso 1 1 calc R U . . .
C00I C 0.5610(3) 0.33502(16) 0.58536(15) 0.0363(5) Uani 1 1 d . . . . .
H00I H 0.479582 0.311657 0.568623 0.044 Uiso 1 1 calc R U . . .
C00J C 0.2636(3) 0.14052(17) 0.99673(16) 0.0380(5) Uani 1 1 d . . . . .
H00J H 0.253581 0.079109 1.010080 0.046 Uiso 1 1 calc R U . . .
C00K C 0.2135(3) 0.28878(18) 1.02586(16) 0.0395(6) Uani 1 1 d . . . . .
H00K H 0.169137 0.329983 1.059028 0.047 Uiso 1 1 calc R U . . .
C00L C 0.2929(2) 0.31812(16) 0.95685(15) 0.0350(5) Uani 1 1 d . . . . .
H00L H 0.301978 0.379646 0.943804 0.042 Uiso 1 1 calc R U . . .
C00M C 0.3430(2) 0.17022(16) 0.92767(15) 0.0346(5) Uani 1 1 d . . . . .
H00M H 0.386435 0.128523 0.894656 0.041 Uiso 1 1 calc R U . . .
C00N C 0.4586(2) 0.45624(15) 0.77803(14) 0.0318(5) Uani 1 1 d . . . . .
C00O C 0.6339(2) 0.40859(15) 0.87736(15) 0.0328(5) Uani 1 1 d . . . . .
C00P C 0.1990(3) 0.19954(18) 1.04614(16) 0.0405(6) Uani 1 1 d . . . . .
H00P H 0.145360 0.178979 1.093416 0.049 Uiso 1 1 calc R U . . .
C00Q C 0.8238(2) 0.03596(17) 0.71118(15) 0.0361(5) Uani 1 1 d . . . . .
C00R C 0.3063(3) -0.04266(17) 0.77827(17) 0.0401(6) Uani 1 1 d . . . . .
H00R H 0.219262 -0.068037 0.779288 0.048 Uiso 1 1 calc R U . . .
C00S C 0.5022(3) 0.60072(16) 0.83546(17) 0.0392(6) Uani 1 1 d . . . . .
H00S H 0.485562 0.573646 0.889215 0.047 Uiso 1 1 calc R U . . .
C00T C 0.7387(2) 0.33353(16) 0.67918(16) 0.0356(5) Uani 1 1 d . . . . .
H00T H 0.779847 0.308573 0.726629 0.043 Uiso 1 1 calc R U . . .
C00U C 0.8398(3) -0.05383(19) 0.70116(18) 0.0448(6) Uani 1 1 d . . . . .
H00U H 0.779005 -0.094697 0.729522 0.054 Uiso 1 1 calc R U . . .
C00V C 0.6391(3) 0.36902(17) 0.95685(16) 0.0384(5) Uani 1 1 d . . . . .
H00V H 0.567952 0.331591 0.978570 0.046 Uiso 1 1 calc R U . . .
C00W C 0.2645(3) 0.46420(17) 0.67899(16) 0.0370(5) Uani 1 1 d . . . . .
H00W H 0.271367 0.526084 0.667590 0.044 Uiso 1 1 calc R U . . .
C00X C 0.1562(3) 0.32656(18) 0.66039(16) 0.0389(6) Uani 1 1 d . . . . .
H00X H 0.090318 0.294681 0.635176 0.047 Uiso 1 1 calc R U . . .
C00Y C 0.3728(3) 0.15016(17) 0.54668(16) 0.0381(5) Uani 1 1 d . . . . .
H00Y H 0.297342 0.170194 0.578500 0.046 Uiso 1 1 calc R U . . .
C00Z C 0.5299(3) -0.04425(16) 0.82655(16) 0.0367(5) Uani 1 1 d . . . . .
H00Z H 0.595341 -0.070848 0.860802 0.044 Uiso 1 1 calc R U . . .
C010 C 0.1692(3) 0.41658(18) 0.64197(16) 0.0400(6) Uani 1 1 d . . . . .
H010 H 0.112439 0.445982 0.603708 0.048 Uiso 1 1 calc R U . . .
C011 C 0.3583(3) 0.13335(18) 0.46619(16) 0.0410(6) Uani 1 1 d . . . . .
H011 H 0.273232 0.141445 0.442897 0.049 Uiso 1 1 calc R U . . .
C012 C 0.9652(3) 0.25003(18) 0.85933(17) 0.0408(6) Uani 1 1 d . . . . .
H01A H 0.996597 0.253243 0.801380 0.061 Uiso 1 1 calc R U . . .
H01B H 1.042760 0.252161 0.893546 0.061 Uiso 1 1 calc R U . . .
H01C H 0.904875 0.299875 0.869162 0.061 Uiso 1 1 calc R U . . .
C013 C 0.7361(3) 0.44343(18) 0.56627(17) 0.0424(6) Uani 1 1 d . . . . .
H013 H 0.775369 0.493116 0.535778 0.051 Uiso 1 1 calc R U . . .
C014 C 0.6073(3) 0.11099(17) 0.53399(15) 0.0371(5) Uani 1 1 d . . . . .
H014 H 0.692808 0.103252 0.556855 0.045 Uiso 1 1 calc R U . . .
C015 C 0.5165(3) 0.59299(17) 0.68991(16) 0.0381(5) Uani 1 1 d . . . . .
H015 H 0.510500 0.560371 0.643079 0.046 Uiso 1 1 calc R U . . .
C016 C 0.9837(3) 0.04856(18) 0.87261(17) 0.0403(6) Uani 1 1 d . . . . .
H01D H 1.028936 0.053147 0.817754 0.060 Uiso 1 1 calc R U . . .
H01E H 0.928469 -0.004643 0.879272 0.060 Uiso 1 1 calc R U . . .
H01F H 1.051290 0.045407 0.914083 0.060 Uiso 1 1 calc R U . . .
C017 C 0.7935(3) 0.14038(18) 0.99003(15) 0.0387(5) Uani 1 1 d . . . . .
H01G H 0.733665 0.191291 0.996047 0.058 Uiso 1 1 calc R U . . .
H01H H 0.863035 0.140325 1.030187 0.058 Uiso 1 1 calc R U . . .
H01I H 0.741001 0.086158 0.999366 0.058 Uiso 1 1 calc R U . . .
C018 C 0.9128(3) 0.0945(2) 0.66639(17) 0.0434(6) Uani 1 1 d . . . . .
H018 H 0.905093 0.155749 0.673110 0.052 Uiso 1 1 calc R U . . .
C019 C 0.7435(3) 0.46134(16) 0.84676(17) 0.0376(5) Uani 1 1 d . . . . .
H019 H 0.743702 0.488415 0.792552 0.045 Uiso 1 1 calc R U . . .
C01A C 0.5492(3) 0.68151(18) 0.67944(18) 0.0447(6) Uani 1 1 d . . . . .
H01J H 0.565073 0.709166 0.625843 0.054 Uiso 1 1 calc R U . . .
C01B C 0.4682(3) 0.10458(17) 0.41912(16) 0.0422(6) Uani 1 1 d . . . . .
H01K H 0.457985 0.091343 0.364045 0.051 Uiso 1 1 calc R U . . .
C01C C 0.4027(3) -0.08050(17) 0.82734(17) 0.0401(6) Uani 1 1 d . . . . .
H01L H 0.381728 -0.131902 0.861997 0.048 Uiso 1 1 calc R U . . .
C01D C 0.6191(3) 0.40735(17) 0.54164(16) 0.0411(6) Uani 1 1 d . . . . .
H01M H 0.578380 0.432592 0.494162 0.049 Uiso 1 1 calc R U . . .
C01E C 0.7958(3) 0.40687(17) 0.63551(17) 0.0407(6) Uani 1 1 d . . . . .
H01N H 0.875492 0.431828 0.653065 0.049 Uiso 1 1 calc R U . . .
C01F C 0.5923(3) 0.09530(18) 0.45267(16) 0.0421(6) Uani 1 1 d . . . . .
H01O H 0.668311 0.077977 0.419736 0.050 Uiso 1 1 calc R U . . .
C01G C 0.5361(3) 0.68907(18) 0.82528(19) 0.0456(6) Uani 1 1 d . . . . .
H01P H 0.543689 0.721793 0.871919 0.055 Uiso 1 1 calc R U . . .
C01H C 0.5588(3) 0.72948(18) 0.7475(2) 0.0481(7) Uani 1 1 d . . . . .
H01Q H 0.580915 0.790156 0.740644 0.058 Uiso 1 1 calc R U . . .
C01I C 0.7464(3) 0.38344(19) 1.00462(18) 0.0457(6) Uani 1 1 d . . . . .
H01R H 0.747038 0.356874 1.058992 0.055 Uiso 1 1 calc R U . . .
C01J C 0.8514(3) 0.47432(18) 0.8949(2) 0.0462(6) Uani 1 1 d . . . . .
H01S H 0.924975 0.509730 0.873215 0.055 Uiso 1 1 calc R U . . .
C01K C 1.0118(3) 0.0642(3) 0.61243(19) 0.0565(8) Uani 1 1 d . . . . .
H01T H 1.068629 0.104715 0.580391 0.068 Uiso 1 1 calc R U . . .
C01L C 0.9441(3) -0.0840(2) 0.6500(2) 0.0595(9) Uani 1 1 d . . . . .
H01U H 0.957452 -0.145365 0.645990 0.071 Uiso 1 1 calc R U . . .
C01M C 1.0278(3) -0.0248(3) 0.6053(2) 0.0628(10) Uani 1 1 d . . . . .
H01V H 1.097127 -0.045395 0.569122 0.075 Uiso 1 1 calc R U . . .
C01N C 0.8521(3) 0.43598(19) 0.9739(2) 0.0496(7) Uani 1 1 d . . . . .
H01W H 0.925143 0.445771 1.007013 0.059 Uiso 1 1 calc R U . . .
B01O B 0.4408(3) 0.30000(17) 0.82279(16) 0.0298(5) Uani 1 1 d . . . . .
B1 B 0.7075(3) 0.07314(18) 0.76647(16) 0.0317(5) Uani 1 1 d . . . . .
C1_1 C 0.907(2) 0.2954(13) 0.2006(8) 0.109(4) Uani 0.422(17) 1 d . U P A 1
H1A_1 H 0.814073 0.312834 0.190580 0.163 Uiso 0.422(17) 1 calc R U P A 1
H1B_1 H 0.921313 0.233828 0.188592 0.163 Uiso 0.422(17) 1 calc R U P A 1
H1C_1 H 0.969082 0.332888 0.165094 0.163 Uiso 0.422(17) 1 calc R U P A 1
C2_1 C 0.9329(12) 0.3051(11) 0.2860(4) 0.071(2) Uani 0.422(17) 1 d G U P A 1
C3_1 C 1.0579(10) 0.3309(10) 0.3095(7) 0.067(2) Uani 0.422(17) 1 d G U P A 1
H3_1 H 1.126636 0.348146 0.268966 0.080 Uiso 0.422(17) 1 calc R U P A 1
C4_1 C 1.0824(9) 0.3314(9) 0.3922(8) 0.072(2) Uani 0.422(17) 1 d G U P A 1
H4_1 H 1.167808 0.349029 0.408231 0.086 Uiso 0.422(17) 1 calc R U P A 1
C5_1 C 0.9818(15) 0.3062(8) 0.4514(5) 0.066(2) Uani 0.422(17) 1 d G U P A 1
H5_1 H 0.998565 0.306535 0.507979 0.080 Uiso 0.422(17) 1 calc R U P A 1
C6_1 C 0.8569(12) 0.2804(7) 0.4280(6) 0.065(2) Uani 0.422(17) 1 d G U P A 1
H6_1 H 0.788150 0.263157 0.468463 0.078 Uiso 0.422(17) 1 calc R U P A 1
C7_1 C 0.8324(8) 0.2799(9) 0.3452(8) 0.0535(19) Uani 0.422(17) 1 d G U P A 1
H7_1 H 0.746976 0.262273 0.329199 0.064 Uiso 0.422(17) 1 calc R U P A 1
C1_2 C 0.8428(12) 0.3068(8) 0.2192(8) 0.096(3) Uani 0.578(17) 1 d . U P A 2
H1A_2 H 0.893121 0.266827 0.184388 0.143 Uiso 0.578(17) 1 calc R U P A 2
H1B_2 H 0.843123 0.366203 0.191848 0.143 Uiso 0.578(17) 1 calc R U P A 2
H1C_2 H 0.749756 0.286402 0.228994 0.143 Uiso 0.578(17) 1 calc R U P A 2
C2_2 C 0.9051(8) 0.3080(7) 0.2961(4) 0.0644(16) Uani 0.578(17) 1 d G U P A 2
C3_2 C 1.0372(8) 0.3372(7) 0.2951(4) 0.0687(18) Uani 0.578(17) 1 d G U P A 2
H3_2 H 1.084357 0.354155 0.244433 0.082 Uiso 0.578(17) 1 calc R U P A 2
C4_2 C 1.1004(6) 0.3414(6) 0.3683(6) 0.0657(17) Uani 0.578(17) 1 d G U P A 2
H4_2 H 1.190681 0.361312 0.367708 0.079 Uiso 0.578(17) 1 calc R U P A 2
C5_2 C 1.0314(10) 0.3165(5) 0.4425(4) 0.0648(18) Uani 0.578(17) 1 d G U P A 2
H5_2 H 1.074551 0.319438 0.492562 0.078 Uiso 0.578(17) 1 calc R U P A 2
C6_2 C 0.8992(10) 0.2874(5) 0.4435(4) 0.0606(18) Uani 0.578(17) 1 d G U P A 2
H6_2 H 0.852094 0.270406 0.494143 0.073 Uiso 0.578(17) 1 calc R U P A 2
C7_2 C 0.8361(5) 0.2832(6) 0.3702(6) 0.0566(16) Uani 0.578(17) 1 d G U P A 2
H7_2 H 0.745767 0.263249 0.370869 0.068 Uiso 0.578(17) 1 calc R U P A 2

loop_
_atom_site_aniso_label
_atom_site_aniso_U_11
_atom_site_aniso_U_22
_atom_site_aniso_U_33
_atom_site_aniso_U_23
_atom_site_aniso_U_13
_atom_site_aniso_U_12
Si01 0.0270(3) 0.0390(4) 0.0288(3) -0.0046(2) -0.0056(2) 0.0027(2)
N002 0.0262(9) 0.0327(9) 0.0266(9) -0.0048(7) -0.0041(7) 0.0000(7)
N003 0.0249(9) 0.0353(10) 0.0300(10) -0.0051(8) -0.0018(7) 0.0046(7)
N004 0.0255(9) 0.0328(10) 0.0302(10) -0.0043(7) -0.0045(7) 0.0023(7)
C005 0.0262(10) 0.0371(12) 0.0278(11) -0.0042(9) -0.0044(8) 0.0041(8)
C006 0.0262(10) 0.0373(12) 0.0300(11) -0.0052(9) -0.0041(9) 0.0026(9)
C007 0.0334(12) 0.0355(12) 0.0297(12) -0.0060(9) -0.0059(9) -0.0017(9)
C008 0.0267(11) 0.0386(12) 0.0279(11) -0.0057(9) -0.0018(8) 0.0046(9)
C009 0.0258(10) 0.0380(12) 0.0287(11) -0.0051(9) -0.0069(8) 0.0017(8)
C00A 0.0306(11) 0.0343(11) 0.0284(11) -0.0076(9) -0.0028(9) 0.0012(9)
C00B 0.0316(12) 0.0354(12) 0.0368(13) -0.0058(10) -0.0052(10) 0.0037(9)
C00C 0.0299(11) 0.0348(12) 0.0272(11) -0.0055(9) -0.0020(9) 0.0017(9)
C00D 0.0280(11) 0.0385(12) 0.0297(11) -0.0043(9) -0.0024(9) 0.0025(9)
C00E 0.0305(11) 0.0349(12) 0.0288(11) -0.0053(9) -0.0012(9) 0.0021(9)
C00F 0.0299(11) 0.0385(12) 0.0341(12) -0.0044(10) -0.0046(9) 0.0007(9)
C00G 0.0304(11) 0.0352(12) 0.0293(11) -0.0088(9) -0.0029(9) 0.0017(9)
C00H 0.0281(11) 0.0384(12) 0.0364(12) -0.0082(10) -0.0030(9) 0.0006(9)
C00I 0.0407(13) 0.0392(12) 0.0296(12) -0.0053(9) -0.0048(10) 0.0029(10)
C00J 0.0370(13) 0.0408(13) 0.0362(13) 0.0011(10) -0.0056(10) -0.0036(10)
C00K 0.0365(13) 0.0481(14) 0.0346(13) -0.0097(11) -0.0001(10) 0.0017(10)
C00L 0.0343(12) 0.0371(12) 0.0342(12) -0.0060(10) -0.0026(10) 0.0005(9)
C00M 0.0323(12) 0.0396(13) 0.0324(12) -0.0053(9) -0.0041(9) 0.0012(9)
C00N 0.0297(11) 0.0365(12) 0.0296(11) -0.0049(9) -0.0031(9) 0.0027(9)
C00O 0.0321(12) 0.0324(11) 0.0351(12) -0.0077(9) -0.0066(9) 0.0027(9)
C00P 0.0363(13) 0.0545(15) 0.0306(12) -0.0018(11) -0.0017(10) -0.0033(11)
C00Q 0.0275(11) 0.0500(14) 0.0328(12) -0.0121(10) -0.0075(9) 0.0042(10)
C00R 0.0331(12) 0.0409(13) 0.0466(15) -0.0100(11) 0.0040(11) -0.0014(10)
C00S 0.0441(14) 0.0368(13) 0.0376(13) -0.0059(10) -0.0060(11) 0.0051(10)
C00T 0.0322(12) 0.0407(13) 0.0340(12) -0.0029(10) -0.0032(9) 0.0004(9)
C00U 0.0354(13) 0.0530(15) 0.0493(16) -0.0199(12) -0.0114(12) 0.0093(11)
C00V 0.0386(13) 0.0425(13) 0.0353(13) -0.0068(10) -0.0081(10) 0.0004(10)
C00W 0.0342(12) 0.0407(13) 0.0359(13) 0.0001(10) -0.0044(10) 0.0044(10)
C00X 0.0300(12) 0.0505(14) 0.0371(13) -0.0034(11) -0.0088(10) -0.0013(10)
C00Y 0.0357(13) 0.0451(14) 0.0348(13) -0.0089(10) -0.0057(10) 0.0010(10)
C00Z 0.0395(13) 0.0367(12) 0.0341(12) -0.0037(10) -0.0041(10) 0.0031(10)
C010 0.0308(12) 0.0522(15) 0.0368(13) 0.0023(11) -0.0093(10) 0.0041(10)
C011 0.0419(14) 0.0464(14) 0.0361(13) -0.0049(11) -0.0119(11) -0.0001(11)
C012 0.0339(13) 0.0509(15) 0.0384(14) -0.0034(11) -0.0077(10) -0.0031(11)
C013 0.0494(15) 0.0399(13) 0.0366(13) -0.0015(10) 0.0072(11) 0.0009(11)
C014 0.0337(12) 0.0465(14) 0.0319(12) -0.0067(10) -0.0041(10) 0.0012(10)
C015 0.0396(13) 0.0381(13) 0.0370(13) -0.0051(10) -0.0030(10) 0.0019(10)
C016 0.0331(12) 0.0502(14) 0.0391(13) -0.0086(11) -0.0102(10) 0.0093(10)
C017 0.0407(13) 0.0448(14) 0.0310(12) -0.0025(10) -0.0061(10) 0.0045(10)
C018 0.0330(13) 0.0631(17) 0.0355(13) -0.0111(12) -0.0034(10) 0.0002(11)
C019 0.0358(13) 0.0366(12) 0.0413(14) -0.0054(10) -0.0074(10) -0.0009(10)
C01A 0.0452(15) 0.0416(14) 0.0462(15) 0.0019(11) -0.0009(12) -0.0003(11)
C01B 0.0554(16) 0.0440(14) 0.0286(12) -0.0072(10) -0.0090(11) 0.0013(12)
C01C 0.0412(14) 0.0375(13) 0.0407(14) -0.0010(10) 0.0043(11) -0.0008(10)
C01D 0.0508(15) 0.0408(13) 0.0315(12) -0.0016(10) -0.0027(11) 0.0045(11)
C01E 0.0339(13) 0.0416(13) 0.0463(15) -0.0032(11) 0.0012(11) -0.0041(10)
C01F 0.0466(15) 0.0488(14) 0.0313(13) -0.0081(11) -0.0008(11) 0.0036(11)
C01G 0.0517(16) 0.0394(14) 0.0476(16) -0.0111(11) -0.0099(12) 0.0032(11)
C01H 0.0529(16) 0.0356(13) 0.0560(18) -0.0028(12) -0.0072(13) -0.0032(11)
C01I 0.0473(15) 0.0528(16) 0.0392(14) -0.0075(12) -0.0173(12) 0.0007(12)
C01J 0.0382(14) 0.0441(14) 0.0585(18) -0.0086(12) -0.0135(12) -0.0047(11)
C01K 0.0315(14) 0.101(3) 0.0383(15) -0.0172(16) 0.0003(11) -0.0031(14)
C01L 0.0432(16) 0.074(2) 0.068(2) -0.0399(17) -0.0156(15) 0.0237(15)
C01M 0.0318(14) 0.109(3) 0.0535(18) -0.0421(19) -0.0065(13) 0.0167(16)
C01N 0.0459(15) 0.0520(16) 0.0542(17) -0.0126(13) -0.0206(13) -0.0044(12)
B01O 0.0271(12) 0.0338(13) 0.0292(12) -0.0062(10) -0.0041(10) 0.0032(9)
B1 0.0297(12) 0.0371(13) 0.0289(13) -0.0042(10) -0.0058(10) 0.0041(10)
C1_1 0.110(9) 0.153(9) 0.059(5) 0.007(6) 0.006(5) 0.022(8)
C2_1 0.050(4) 0.088(4) 0.072(4) 0.012(4) -0.004(3) 0.006(4)
C3_1 0.047(3) 0.075(4) 0.076(4) 0.006(4) 0.000(3) 0.002(3)
C4_1 0.057(4) 0.078(4) 0.080(4) -0.011(4) 0.000(4) -0.006(3)
C5_1 0.052(5) 0.081(4) 0.069(4) -0.025(3) 0.000(3) 0.002(4)
C6_1 0.058(4) 0.066(4) 0.073(4) -0.023(4) 0.000(4) 0.003(4)
C7_1 0.037(3) 0.061(4) 0.061(4) -0.002(4) 0.004(3) 0.009(3)
C1_2 0.068(5) 0.132(6) 0.094(5) -0.037(5) -0.039(4) 0.036(5)
C2_2 0.049(3) 0.076(3) 0.067(3) 0.003(3) -0.012(3) 0.015(3)
C3_2 0.051(3) 0.073(3) 0.081(3) 0.010(3) -0.009(3) -0.003(3)
C4_2 0.057(3) 0.072(3) 0.067(4) -0.002(3) 0.002(3) -0.006(3)
C5_2 0.060(4) 0.076(3) 0.060(3) -0.020(3) -0.003(3) -0.003(3)
C6_2 0.052(4) 0.066(3) 0.064(3) -0.019(3) 0.010(3) 0.005(3)
C7_2 0.046(3) 0.055(3) 0.068(4) -0.010(3) -0.001(3) 0.013(2)

loop_
_atom_type_symbol
_atom_type_description
_atom_type_scat_dispersion_real
_atom_type_scat_dispersion_imag
_atom_type_scat_source
C C 0.0181 0.0091 'International Tables Vol C Tables 4.2.6.8 and 6.1.1.4'
H H 0.0000 0.0000 'International Tables Vol C Tables 4.2.6.8 and 6.1.1.4'
B B 0.0090 0.0039 'International Tables Vol C Tables 4.2.6.8 and 6.1.1.4'
N N 0.0311 0.0180 'International Tables Vol C Tables 4.2.6.8 and 6.1.1.4'
Si Si 0.2541 0.3302 'International Tables Vol C Tables 4.2.6.8 and 6.1.1.4'

loop_
_exptl_crystal_face_index_h
_exptl_crystal_face_index_k
_exptl_crystal_face_index_l
_exptl_crystal_face_perp_dist
0 -1 0 0.0576
0 1 0 0.0743
-2 0 1 0.1667
-2 -1 1 0.1493
-2 -1 -1 0.1604
-1 2 -2 0.1177
1 -2 2 0.1072
1 2 1 0.0899
-1 -2 -1 0.1180
0 -2 1 0.0610
0 0 1 0.0492
0 0 -1 0.0409
-1 -1 2 0.0985
1 0 -2 0.0924
1 -1 -2 0.0852
1 1 0 0.0923

loop_
_geom_angle_atom_site_label_1
_geom_angle_atom_site_label_2
_geom_angle_atom_site_label_3
_geom_angle
_geom_angle_site_symmetry_1
_geom_angle_site_symmetry_3
_geom_angle_publ_flag
N003 Si01 C012 107.02(11) . . ?
N003 Si01 C017 105.54(11) . . ?
C012 Si01 C017 112.73(13) . . ?
N003 Si01 C016 109.35(10) . . ?
C012 Si01 C016 112.28(13) . . ?
C017 Si01 C016 109.62(12) . . ?
N004 N002 C005 125.32(18) . . ?
N004 N002 B01O 115.93(18) . . ?
C005 N002 B01O 117.83(17) . . ?
N004 N003 B1 120.96(19) . . ?
N004 N003 Si01 109.12(14) . . ?
B1 N003 Si01 124.86(16) . . ?
N002 N004 N003 117.76(19) . . ?
C006 C005 N002 120.7(2) . . ?
C006 C005 C00E 127.4(2) . . ?
N002 C005 C00E 111.23(19) . . ?
C005 C006 C00A 121.0(2) . . ?
C005 C006 C007 123.3(2) . . ?
C00A C006 C007 115.5(2) . . ?
C014 C007 C00Y 118.9(2) . . ?
C014 C007 C006 120.7(2) . . ?
C00Y C007 C006 120.3(2) . . ?
C00F C008 C00D 118.9(2) . . ?
C00F C008 B01O 132.7(2) . . ?
C00D C008 B01O 108.2(2) . . ?
C00M C009 C00L 116.5(2) . . ?
C00M C009 B01O 124.6(2) . . ?
C00L C009 B01O 118.7(2) . . ?
C00H C00A C00G 120.3(2) . . ?
C00H C00A C006 124.1(2) . . ?
C00G C00A C006 115.4(2) . . ?
C015 C00B C00S 118.0(2) . . ?
C015 C00B C00N 120.5(2) . . ?
C00S C00B C00N 121.5(2) . . ?
C00N C00C C00O 124.6(2) . . ?
C00N C00C B01O 109.0(2) . . ?
C00O C00C B01O 126.4(2) . . ?
C00W C00D C008 121.1(2) . . ?
C00W C00D C00N 128.2(2) . . ?
C008 C00D C00N 110.7(2) . . ?
C00T C00E C00I 118.8(2) . . ?
C00T C00E C005 119.9(2) . . ?
C00I C00E C005 121.3(2) . . ?
C008 C00F C00X 120.6(2) . . ?
C008 C00F H00F 119.7 . . ?
C00X C00F H00F 119.7 . . ?
C00Z C00G C00A 118.6(2) . . ?
C00Z C00G B1 123.9(2) . . ?
C00A C00G B1 117.5(2) . . ?
C00R C00H C00A 119.8(2) . . ?
C00R C00H H00H 120.1 . . ?
C00A C00H H00H 120.1 . . ?
C01D C00I C00E 120.0(2) . . ?
C01D C00I H00I 120.0 . . ?
C00E C00I H00I 120.0 . . ?
C00P C00J C00M 120.7(2) . . ?
C00P C00J H00J 119.7 . . ?
C00M C00J H00J 119.7 . . ?
C00P C00K C00L 119.9(2) . . ?
C00P C00K H00K 120.0 . . ?
C00L C00K H00K 120.0 . . ?
C00K C00L C009 122.2(2) . . ?
C00K C00L H00L 118.9 . . ?
C009 C00L H00L 118.9 . . ?
C00J C00M C009 121.5(2) . . ?
C00J C00M H00M 119.2 . . ?
C009 C00M H00M 119.2 . . ?
C00C C00N C00D 111.9(2) . . ?
C00C C00N C00B 126.7(2) . . ?
C00D C00N C00B 121.4(2) . . ?
C00V C00O C019 117.5(2) . . ?
C00V C00O C00C 120.2(2) . . ?
C019 C00O C00C 122.3(2) . . ?
C00K C00P C00J 119.2(2) . . ?
C00K C00P H00P 120.4 . . ?
C00J C00P H00P 120.4 . . ?
C00U C00Q C018 118.1(2) . . ?
C00U C00Q B1 122.6(2) . . ?
C018 C00Q B1 119.2(2) . . ?
C01C C00R C00H 120.2(2) . . ?
C01C C00R H00R 119.9 . . ?
C00H C00R H00R 119.9 . . ?
C01G C00S C00B 121.0(3) . . ?
C01G C00S H00S 119.5 . . ?
C00B C00S H00S 119.5 . . ?
C01E C00T C00E 120.9(2) . . ?
C01E C00T H00T 119.5 . . ?
C00E C00T H00T 119.5 . . ?
C01L C00U C00Q 120.6(3) . . ?
C01L C00U H00U 119.7 . . ?
C00Q C00U H00U 119.7 . . ?
C01I C00V C00O 121.1(3) . . ?
C01I C00V H00V 119.5 . . ?
C00O C00V H00V 119.5 . . ?
C010 C00W C00D 118.9(2) . . ?
C010 C00W H00W 120.5 . . ?
C00D C00W H00W 120.5 . . ?
C010 C00X C00F 119.8(2) . . ?
C010 C00X H00X 120.1 . . ?
C00F C00X H00X 120.1 . . ?
C011 C00Y C007 120.8(2) . . ?
C011 C00Y H00Y 119.6 . . ?
C007 C00Y H00Y 119.6 . . ?
C01C C00Z C00G 120.5(2) . . ?
C01C C00Z H00Z 119.7 . . ?
C00G C00Z H00Z 119.7 . . ?
C00X C010 C00W 120.7(2) . . ?
C00X C010 H010 119.7 . . ?
C00W C010 H010 119.7 . . ?
C00Y C011 C01B 119.9(3) . . ?
C00Y C011 H011 120.0 . . ?
C01B C011 H011 120.0 . . ?
Si01 C012 H01A 109.5 . . ?
Si01 C012 H01B 109.5 . . ?
H01A C012 H01B 109.5 . . ?
Si01 C012 H01C 109.5 . . ?
H01A C012 H01C 109.5 . . ?
H01B C012 H01C 109.5 . . ?
C01D C013 C01E 119.8(2) . . ?
C01D C013 H013 120.1 . . ?
C01E C013 H013 120.1 . . ?
C01F C014 C007 119.9(2) . . ?
C01F C014 H014 120.0 . . ?
C007 C014 H014 120.0 . . ?
C01A C015 C00B 121.2(3) . . ?
C01A C015 H015 119.4 . . ?
C00B C015 H015 119.4 . . ?
Si01 C016 H01D 109.5 . . ?
Si01 C016 H01E 109.5 . . ?
H01D C016 H01E 109.5 . . ?
Si01 C016 H01F 109.5 . . ?
H01D C016 H01F 109.5 . . ?
H01E C016 H01F 109.5 . . ?
Si01 C017 H01G 109.5 . . ?
Si01 C017 H01H 109.5 . . ?
H01G C017 H01H 109.5 . . ?
Si01 C017 H01I 109.5 . . ?
H01G C017 H01I 109.5 . . ?
H01H C017 H01I 109.5 . . ?
C01K C018 C00Q 120.8(3) . . ?
C01K C018 H018 119.6 . . ?
C00Q C018 H018 119.6 . . ?
C01J C019 C00O 120.8(3) . . ?
C01J C019 H019 119.6 . . ?
C00O C019 H019 119.6 . . ?
C01H C01A C015 119.7(3) . . ?
C01H C01A H01J 120.1 . . ?
C015 C01A H01J 120.1 . . ?
C01F C01B C011 119.7(2) . . ?
C01F C01B H01K 120.1 . . ?
C011 C01B H01K 120.1 . . ?
C00R C01C C00Z 120.6(2) . . ?
C00R C01C H01L 119.7 . . ?
C00Z C01C H01L 119.7 . . ?
C00I C01D C013 120.7(3) . . ?
C00I C01D H01M 119.6 . . ?
C013 C01D H01M 119.6 . . ?
C013 C01E C00T 119.7(3) . . ?
C013 C01E H01N 120.1 . . ?
C00T C01E H01N 120.1 . . ?
C01B C01F C014 120.6(3) . . ?
C01B C01F H01O 119.7 . . ?
C014 C01F H01O 119.7 . . ?
C01H C01G C00S 120.1(3) . . ?
C01H C01G H01P 120.0 . . ?
C00S C01G H01P 120.0 . . ?
C01G C01H C01A 120.0(3) . . ?
C01G C01H H01Q 120.0 . . ?
C01A C01H H01Q 120.0 . . ?
C01N C01I C00V 120.5(3) . . ?
C01N C01I H01R 119.7 . . ?
C00V C01I H01R 119.7 . . ?
C01N C01J C019 120.2(3) . . ?
C01N C01J H01S 119.9 . . ?
C019 C01J H01S 119.9 . . ?
C01M C01K C018 120.0(3) . . ?
C01M C01K H01T 120.0 . . ?
C018 C01K H01T 120.0 . . ?
C01M C01L C00U 119.9(3) . . ?
C01M C01L H01U 120.1 . . ?
C00U C01L H01U 120.1 . . ?
C01L C01M C01K 120.5(3) . . ?
C01L C01M H01V 119.7 . . ?
C01K C01M H01V 119.7 . . ?
C01I C01N C01J 119.8(3) . . ?
C01I C01N H01W 120.1 . . ?
C01J C01N H01W 120.1 . . ?
C008 B01O C009 110.97(19) . . ?
C008 B01O N002 110.83(18) . . ?
C009 B01O N002 110.42(19) . . ?
C008 B01O C00C 99.88(18) . . ?
C009 B01O C00C 116.6(2) . . ?
N002 B01O C00C 107.62(18) . . ?
N003 B1 C00Q 119.0(2) . . ?
N003 B1 C00G 118.4(2) . . ?
C00Q B1 C00G 122.5(2) . . ?
C2_1 C1_1 H1A_1 109.5 . . ?
C2_1 C1_1 H1B_1 109.5 . . ?
H1A_1 C1_1 H1B_1 109.5 . . ?
C2_1 C1_1 H1C_1 109.5 . . ?
H1A_1 C1_1 H1C_1 109.5 . . ?
H1B_1 C1_1 H1C_1 109.5 . . ?
C3_1 C2_1 C7_1 120.0 . . ?
C3_1 C2_1 C1_1 121.8(10) . . ?
C7_1 C2_1 C1_1 118.0(10) . . ?
C2_1 C3_1 C4_1 120.0 . . ?
C2_1 C3_1 H3_1 120.0 . . ?
C4_1 C3_1 H3_1 120.0 . . ?
C3_1 C4_1 C5_1 120.0 . . ?
C3_1 C4_1 H4_1 120.0 . . ?
C5_1 C4_1 H4_1 120.0 . . ?
C6_1 C5_1 C4_1 120.0 . . ?
C6_1 C5_1 H5_1 120.0 . . ?
C4_1 C5_1 H5_1 120.0 . . ?
C7_1 C6_1 C5_1 120.0 . . ?
C7_1 C6_1 H6_1 120.0 . . ?
C5_1 C6_1 H6_1 120.0 . . ?
C6_1 C7_1 C2_1 120.0 . . ?
C6_1 C7_1 H7_1 120.0 . . ?
C2_1 C7_1 H7_1 120.0 . . ?
C2_2 C1_2 H1A_2 109.5 . . ?
C2_2 C1_2 H1B_2 109.5 . . ?
H1A_2 C1_2 H1B_2 109.5 . . ?
C2_2 C1_2 H1C_2 109.5 . . ?
H1A_2 C1_2 H1C_2 109.5 . . ?
H1B_2 C1_2 H1C_2 109.5 . . ?
C3_2 C2_2 C7_2 120.0 . . ?
C3_2 C2_2 C1_2 118.1(7) . . ?
C7_2 C2_2 C1_2 121.9(7) . . ?
C4_2 C3_2 C2_2 120.0 . . ?
C4_2 C3_2 H3_2 120.0 . . ?
C2_2 C3_2 H3_2 120.0 . . ?
C5_2 C4_2 C3_2 120.0 . . ?
C5_2 C4_2 H4_2 120.0 . . ?
C3_2 C4_2 H4_2 120.0 . . ?
C4_2 C5_2 C6_2 120.0 . . ?
C4_2 C5_2 H5_2 120.0 . . ?
C6_2 C5_2 H5_2 120.0 . . ?
C7_2 C6_2 C5_2 120.0 . . ?
C7_2 C6_2 H6_2 120.0 . . ?
C5_2 C6_2 H6_2 120.0 . . ?
C6_2 C7_2 C2_2 120.0 . . ?
C6_2 C7_2 H7_2 120.0 . . ?
C2_2 C7_2 H7_2 120.0 . . ?

loop_
_geom_bond_atom_site_label_1
_geom_bond_atom_site_label_2
_geom_bond_distance
_geom_bond_site_symmetry_2
_geom_bond_publ_flag
Si01 N003 1.834(2) . ?
Si01 C012 1.835(3) . ?
Si01 C017 1.848(3) . ?
Si01 C016 1.858(3) . ?
N002 N004 1.267(3) . ?
N002 C005 1.477(3) . ?
N002 B01O 1.632(3) . ?
N003 N004 1.367(3) . ?
N003 B1 1.453(3) . ?
C005 C006 1.343(3) . ?
C005 C00E 1.489(3) . ?
C006 C00A 1.481(3) . ?
C006 C007 1.496(3) . ?
C007 C014 1.393(3) . ?
C007 C00Y 1.396(3) . ?
C008 C00F 1.382(3) . ?
C008 C00D 1.407(3) . ?
C008 B01O 1.616(3) . ?
C009 C00M 1.397(3) . ?
C009 C00L 1.404(3) . ?
C009 B01O 1.620(3) . ?
C00A C00H 1.400(3) . ?
C00A C00G 1.401(3) . ?
C00B C015 1.395(4) . ?
C00B C00S 1.395(4) . ?
C00B C00N 1.481(3) . ?
C00C C00N 1.362(3) . ?
C00C C00O 1.475(3) . ?
C00C B01O 1.634(3) . ?
C00D C00W 1.392(3) . ?
C00D C00N 1.480(3) . ?
C00E C00T 1.391(3) . ?
C00E C00I 1.401(3) . ?
C00F C00X 1.400(3) . ?
C00F H00F 0.9500 . ?
C00G C00Z 1.400(3) . ?
C00G B1 1.575(4) . ?
C00H C00R 1.385(4) . ?
C00H H00H 0.9500 . ?
C00I C01D 1.382(4) . ?
C00I H00I 0.9500 . ?
C00J C00P 1.384(4) . ?
C00J C00M 1.392(4) . ?
C00J H00J 0.9500 . ?
C00K C00P 1.383(4) . ?
C00K C00L 1.390(4) . ?
C00K H00K 0.9500 . ?
C00L H00L 0.9500 . ?
C00M H00M 0.9500 . ?
C00O C00V 1.396(4) . ?
C00O C019 1.408(3) . ?
C00P H00P 0.9500 . ?
C00Q C00U 1.397(4) . ?
C00Q C018 1.401(4) . ?
C00Q B1 1.557(3) . ?
C00R C01C 1.378(4) . ?
C00R H00R 0.9500 . ?
C00S C01G 1.387(4) . ?
C00S H00S 0.9500 . ?
C00T C01E 1.390(4) . ?
C00T H00T 0.9500 . ?
C00U C01L 1.393(4) . ?
C00U H00U 0.9500 . ?
C00V C01I 1.386(4) . ?
C00V H00V 0.9500 . ?
C00W C010 1.392(4) . ?
C00W H00W 0.9500 . ?
C00X C010 1.388(4) . ?
C00X H00X 0.9500 . ?
C00Y C011 1.377(4) . ?
C00Y H00Y 0.9500 . ?
C00Z C01C 1.384(4) . ?
C00Z H00Z 0.9500 . ?
C010 H010 0.9500 . ?
C011 C01B 1.388(4) . ?
C011 H011 0.9500 . ?
C012 H01A 0.9800 . ?
C012 H01B 0.9800 . ?
C012 H01C 0.9800 . ?
C013 C01D 1.385(4) . ?
C013 C01E 1.385(4) . ?
C013 H013 0.9500 . ?
C014 C01F 1.387(4) . ?
C014 H014 0.9500 . ?
C015 C01A 1.387(4) . ?
C015 H015 0.9500 . ?
C016 H01D 0.9800 . ?
C016 H01E 0.9800 . ?
C016 H01F 0.9800 . ?
C017 H01G 0.9800 . ?
C017 H01H 0.9800 . ?
C017 H01I 0.9800 . ?
C018 C01K 1.385(4) . ?
C018 H018 0.9500 . ?
C019 C01J 1.390(4) . ?
C019 H019 0.9500 . ?
C01A C01H 1.387(4) . ?
C01A H01J 0.9500 . ?
C01B C01F 1.380(4) . ?
C01B H01K 0.9500 . ?
C01C H01L 0.9500 . ?
C01D H01M 0.9500 . ?
C01E H01N 0.9500 . ?
C01F H01O 0.9500 . ?
C01G C01H 1.379(4) . ?
C01G H01P 0.9500 . ?
C01H H01Q 0.9500 . ?
C01I C01N 1.377(4) . ?
C01I H01R 0.9500 . ?
C01J C01N 1.379(4) . ?
C01J H01S 0.9500 . ?
C01K C01M 1.376(5) . ?
C01K H01T 0.9500 . ?
C01L C01M 1.376(5) . ?
C01L H01U 0.9500 . ?
C01M H01V 0.9500 . ?
C01N H01W 0.9500 . ?
C1_1 C2_1 1.454(16) . ?
C1_1 H1A_1 0.9800 . ?
C1_1 H1B_1 0.9800 . ?
C1_1 H1C_1 0.9800 . ?
C2_1 C3_1 1.3900 . ?
C2_1 C7_1 1.3900 . ?
C3_1 C4_1 1.3900 . ?
C3_1 H3_1 0.9500 . ?
C4_1 C5_1 1.3900 . ?
C4_1 H4_1 0.9500 . ?
C5_1 C6_1 1.3900 . ?
C5_1 H5_1 0.9500 . ?
C6_1 C7_1 1.3900 . ?
C6_1 H6_1 0.9500 . ?
C7_1 H7_1 0.9500 . ?
C1_2 C2_2 1.433(10) . ?
C1_2 H1A_2 0.9800 . ?
C1_2 H1B_2 0.9800 . ?
C1_2 H1C_2 0.9800 . ?
C2_2 C3_2 1.3900 . ?
C2_2 C7_2 1.3900 . ?
C3_2 C4_2 1.3900 . ?
C3_2 H3_2 0.9500 . ?
C4_2 C5_2 1.3900 . ?
C4_2 H4_2 0.9500 . ?
C5_2 C6_2 1.3900 . ?
C5_2 H5_2 0.9500 . ?
C6_2 C7_2 1.3900 . ?
C6_2 H6_2 0.9500 . ?
C7_2 H7_2 0.9500 . ?

loop_
_geom_torsion_atom_site_label_1
_geom_torsion_atom_site_label_2
_geom_torsion_atom_site_label_3
_geom_torsion_atom_site_label_4
_geom_torsion
_geom_torsion_site_symmetry_1
_geom_torsion_site_symmetry_2
_geom_torsion_site_symmetry_3
_geom_torsion_site_symmetry_4
_geom_torsion_publ_flag
C012 Si01 N003 N004 -76.73(17) . . . . ?
C017 Si01 N003 N004 43.57(17) . . . . ?
C016 Si01 N003 N004 161.42(16) . . . . ?
C012 Si01 N003 B1 128.5(2) . . . . ?
C017 Si01 N003 B1 -111.2(2) . . . . ?
C016 Si01 N003 B1 6.6(2) . . . . ?
C005 N002 N004 N003 -6.6(3) . . . . ?
B01O N002 N004 N003 -175.39(18) . . . . ?
B1 N003 N004 N002 -46.2(3) . . . . ?
Si01 N003 N004 N002 157.85(16) . . . . ?
N004 N002 C005 C006 89.9(3) . . . . ?
B01O N002 C005 C006 -101.6(2) . . . . ?
N004 N002 C005 C00E -99.0(2) . . . . ?
B01O N002 C005 C00E 69.5(2) . . . . ?
N002 C005 C006 C00A -15.4(3) . . . . ?
C00E C005 C006 C00A 175.0(2) . . . . ?
N002 C005 C006 C007 170.0(2) . . . . ?
C00E C005 C006 C007 0.5(4) . . . . ?
C005 C006 C007 C014 79.6(3) . . . . ?
C00A C006 C007 C014 -95.2(3) . . . . ?
C005 C006 C007 C00Y -105.4(3) . . . . ?
C00A C006 C007 C00Y 79.8(3) . . . . ?
C005 C006 C00A C00H 129.0(3) . . . . ?
C007 C006 C00A C00H -56.0(3) . . . . ?
C005 C006 C00A C00G -55.3(3) . . . . ?
C007 C006 C00A C00G 119.7(2) . . . . ?
C00F C008 C00D C00W 0.6(3) . . . . ?
B01O C008 C00D C00W -174.5(2) . . . . ?
C00F C008 C00D C00N 179.7(2) . . . . ?
B01O C008 C00D C00N 4.6(3) . . . . ?
C006 C005 C00E C00T -140.9(3) . . . . ?
N002 C005 C00E C00T 48.7(3) . . . . ?
C006 C005 C00E C00I 40.0(4) . . . . ?
N002 C005 C00E C00I -130.4(2) . . . . ?
C00D C008 C00F C00X 0.9(4) . . . . ?
B01O C008 C00F C00X 174.5(2) . . . . ?
C00H C00A C00G C00Z -1.5(3) . . . . ?
C006 C00A C00G C00Z -177.3(2) . . . . ?
C00H C00A C00G B1 175.4(2) . . . . ?
C006 C00A C00G B1 -0.5(3) . . . . ?
C00G C00A C00H C00R 1.3(4) . . . . ?
C006 C00A C00H C00R 176.8(2) . . . . ?
C00T C00E C00I C01D 2.2(4) . . . . ?
C005 C00E C00I C01D -178.7(2) . . . . ?
C00P C00K C00L C009 0.1(4) . . . . ?
C00M C009 C00L C00K 0.3(4) . . . . ?
B01O C009 C00L C00K 175.1(2) . . . . ?
C00P C00J C00M C009 0.0(4) . . . . ?
C00L C009 C00M C00J -0.3(3) . . . . ?
B01O C009 C00M C00J -174.8(2) . . . . ?
C00O C00C C00N C00D 176.7(2) . . . . ?
B01O C00C C00N C00D -2.6(3) . . . . ?
C00O C00C C00N C00B -4.3(4) . . . . ?
B01O C00C C00N C00B 176.4(2) . . . . ?
C00W C00D C00N C00C 177.7(2) . . . . ?
C008 C00D C00N C00C -1.3(3) . . . . ?
C00W C00D C00N C00B -1.4(4) . . . . ?
C008 C00D C00N C00B 179.6(2) . . . . ?
C015 C00B C00N C00C 129.6(3) . . . . ?
C00S C00B C00N C00C -49.6(4) . . . . ?
C015 C00B C00N C00D -51.5(3) . . . . ?
C00S C00B C00N C00D 129.3(3) . . . . ?
C00N C00C C00O C00V 140.1(3) . . . . ?
B01O C00C C00O C00V -40.7(3) . . . . ?
C00N C00C C00O C019 -41.0(4) . . . . ?
B01O C00C C00O C019 138.2(2) . . . . ?
C00L C00K C00P C00J -0.5(4) . . . . ?
C00M C00J C00P C00K 0.4(4) . . . . ?
C00A C00H C00R C01C -0.6(4) . . . . ?
C015 C00B C00S C01G -0.4(4) . . . . ?
C00N C00B C00S C01G 178.9(2) . . . . ?
C00I C00E C00T C01E -1.5(4) . . . . ?
C005 C00E C00T C01E 179.4(2) . . . . ?
C018 C00Q C00U C01L 2.0(4) . . . . ?
B1 C00Q C00U C01L 178.9(3) . . . . ?
C019 C00O C00V C01I 1.9(4) . . . . ?
C00C C00O C00V C01I -179.1(2) . . . . ?
C008 C00D C00W C010 -2.0(4) . . . . ?
C00N C00D C00W C010 179.1(2) . . . . ?
C008 C00F C00X C010 -0.9(4) . . . . ?
C014 C007 C00Y C011 1.7(4) . . . . ?
C006 C007 C00Y C011 -173.4(2) . . . . ?
C00A C00G C00Z C01C 0.9(4) . . . . ?
B1 C00G C00Z C01C -175.7(2) . . . . ?
C00F C00X C010 C00W -0.5(4) . . . . ?
C00D C00W C010 C00X 2.0(4) . . . . ?
C007 C00Y C011 C01B -0.4(4) . . . . ?
C00Y C007 C014 C01F -0.9(4) . . . . ?
C006 C007 C014 C01F 174.2(2) . . . . ?
C00S C00B C015 C01A -0.2(4) . . . . ?
C00N C00B C015 C01A -179.4(2) . . . . ?
C00U C00Q C018 C01K 1.4(4) . . . . ?
B1 C00Q C018 C01K -175.7(2) . . . . ?
C00V C00O C019 C01J -1.0(4) . . . . ?
C00C C00O C019 C01J -180.0(2) . . . . ?
C00B C015 C01A C01H 0.3(4) . . . . ?
C00Y C011 C01B C01F -1.8(4) . . . . ?
C00H C00R C01C C00Z 0.0(4) . . . . ?
C00G C00Z C01C C00R -0.2(4) . . . . ?
C00E C00I C01D C013 -1.5(4) . . . . ?
C01E C013 C01D C00I -0.1(4) . . . . ?
C01D C013 C01E C00T 0.8(4) . . . . ?
C00E C00T C01E C013 0.0(4) . . . . ?
C011 C01B C01F C014 2.6(4) . . . . ?
C007 C014 C01F C01B -1.3(4) . . . . ?
C00B C00S C01G C01H 0.9(4) . . . . ?
C00S C01G C01H C01A -0.7(5) . . . . ?
C015 C01A C01H C01G 0.2(5) . . . . ?
C00O C00V C01I C01N -1.3(4) . . . . ?
C00O C019 C01J C01N -0.5(4) . . . . ?
C00Q C018 C01K C01M -3.1(4) . . . . ?
C00Q C00U C01L C01M -3.7(4) . . . . ?
C00U C01L C01M C01K 1.9(5) . . . . ?
C018 C01K C01M C01L 1.4(5) . . . . ?
C00V C01I C01N C01J -0.2(5) . . . . ?
C019 C01J C01N C01I 1.1(4) . . . . ?
C00F C008 B01O C009 -56.1(3) . . . . ?
C00D C008 B01O C009 118.1(2) . . . . ?
C00F C008 B01O N002 67.0(3) . . . . ?
C00D C008 B01O N002 -118.8(2) . . . . ?
C00F C008 B01O C00C -179.7(2) . . . . ?
C00D C008 B01O C00C -5.6(2) . . . . ?
C00M C009 B01O C008 97.7(3) . . . . ?
C00L C009 B01O C008 -76.7(3) . . . . ?
C00M C009 B01O N002 -25.6(3) . . . . ?
C00L C009 B01O N002 160.0(2) . . . . ?
C00M C009 B01O C00C -148.8(2) . . . . ?
C00L C009 B01O C00C 36.8(3) . . . . ?
N004 N002 B01O C008 -177.16(19) . . . . ?
C005 N002 B01O C008 13.2(3) . . . . ?
N004 N002 B01O C009 -53.8(2) . . . . ?
C005 N002 B01O C009 136.6(2) . . . . ?
N004 N002 B01O C00C 74.6(2) . . . . ?
C005 N002 B01O C00C -95.0(2) . . . . ?
C00N C00C B01O C008 4.9(2) . . . . ?
C00O C00C B01O C008 -174.4(2) . . . . ?
C00N C00C B01O C009 -114.7(2) . . . . ?
C00O C00C B01O C009 66.0(3) . . . . ?
C00N C00C B01O N002 120.6(2) . . . . ?
C00O C00C B01O N002 -58.6(3) . . . . ?
N004 N003 B1 C00Q 157.0(2) . . . . ?
Si01 N003 B1 C00Q -51.0(3) . . . . ?
N004 N003 B1 C00G -27.4(3) . . . . ?
Si01 N003 B1 C00G 124.7(2) . . . . ?
C00U C00Q B1 N003 140.7(2) . . . . ?
C018 C00Q B1 N003 -42.4(3) . . . . ?
C00U C00Q B1 C00G -34.8(4) . . . . ?
C018 C00Q B1 C00G 142.1(2) . . . . ?
C00Z C00G B1 N003 -95.9(3) . . . . ?
C00A C00G B1 N003 87.5(3) . . . . ?
C00Z C00G B1 C00Q 79.7(3) . . . . ?
C00A C00G B1 C00Q -97.0(3) . . . . ?
C7_1 C2_1 C3_1 C4_1 0.0 . . . . ?
C1_1 C2_1 C3_1 C4_1 -173.9(15) . . . . ?
C2_1 C3_1 C4_1 C5_1 0.0 . . . . ?
C3_1 C4_1 C5_1 C6_1 0.0 . . . . ?
C4_1 C5_1 C6_1 C7_1 0.0 . . . . ?
C5_1 C6_1 C7_1 C2_1 0.0 . . . . ?
C3_1 C2_1 C7_1 C6_1 0.0 . . . . ?
C1_1 C2_1 C7_1 C6_1 174.1(14) . . . . ?
C7_2 C2_2 C3_2 C4_2 0.0 . . . . ?
C1_2 C2_2 C3_2 C4_2 178.5(9) . . . . ?
C2_2 C3_2 C4_2 C5_2 0.0 . . . . ?
C3_2 C4_2 C5_2 C6_2 0.0 . . . . ?
C4_2 C5_2 C6_2 C7_2 0.0 . . . . ?
C5_2 C6_2 C7_2 C2_2 0.0 . . . . ?
C3_2 C2_2 C7_2 C6_2 0.0 . . . . ?
C1_2 C2_2 C7_2 C6_2 -178.4(9) . . . . ?

loop_
_twin_individual_id
_twin_individual_mass_fraction_refined
_oxdiff_twin_reflns_isolated
_oxdiff_twin_reflns_overlapped
_twin_individual_twin_lattice_type
_twin_individual_twin_matrix_11
_twin_individual_twin_matrix_12
_twin_individual_twin_matrix_13
_twin_individual_twin_matrix_21
_twin_individual_twin_matrix_22
_twin_individual_twin_matrix_23
_twin_individual_twin_matrix_31
_twin_individual_twin_matrix_32
_twin_individual_twin_matrix_33
1 0.4458 50985 1688 ref 1.0000 0.0000 0.0000 0.0000 1.0000 0.0000 0.0000 0.0000 1.0000
2 0.5542 49775 1688 nmt 1.0021 0.0187 -0.0126 -0.0379 1.0019 -0.0935 0.0242 0.1094 0.9852
